data_4336293
loop_
_publ_author_name
'Axel Schulz'
'Alexander Villinger'
'Andrea Westenkirchner'

_publ_contact_author_address
;
Universit\"at Rostock
Institut f\"ur Chemie
Abteilung f\"ur Anorganische Chemie
Albert-Einstein-Strasse 3a 
18059 Rostock
Bundesrepublik Deutschland
;
_publ_contact_author_email
;
axel.schulz@uni-rostock.de, alexander.villinger@uni-rostock.de'
;
_publ_contact_author_fax '+49 (0)381/498-6382'
_publ_contact_author_name 'Axel Schulz'
_publ_contact_author_phone '+49 (0)381/498-6400'
_publ_section_title
;
 Synthesis of 1,3-Dichloro-cyclo-1,3-diphosphadiazanes from Silylated
 Amino(dichloro)phosphanes
;
_journal_name_full 'Inorganic Chemistry'
_journal_page_first 11457
_journal_page_last 11468
_journal_paper_doi 10.1021/ic4017728
_journal_volume 52
_journal_year 2013
_chemical_formula_moiety 'C48 H50 Cl2 N2 P2'
_chemical_formula_sum 'C48 H50 Cl2 N2 P2'
_chemical_formula_weight 787.74
_chemical_name_systematic
;
1,3-dichloro-2,4-bis(2,6-bis(2,4,6-trimethylphenyl)phenyl)-cyclo-1,3-
diphospha-2,4-diazane
;
_space_group_IT_number 43
_symmetry_cell_setting orthorhombic
_symmetry_Int_Tables_number 43
_symmetry_space_group_name_Hall 'F 2 -2d'
_symmetry_space_group_name_H-M 'F d d 2'
_atom_sites_solution_hydrogens geom
_atom_sites_solution_primary direct
_atom_sites_solution_secondary difmap
_audit_author_name 'Villinger, A.'
_audit_creation_method SHELXL-97
_cell_angle_alpha 90.00
_cell_angle_beta 90.00
_cell_angle_gamma 90.00
_cell_formula_units_Z 8
_cell_length_a 21.9363(16)
_cell_length_b 44.948(3)
_cell_length_c 8.5007(5)
_cell_measurement_reflns_used 5185
_cell_measurement_temperature 173(2)
_cell_measurement_theta_max 57.722
_cell_measurement_theta_min 5.815
_cell_volume 8381.6(10)
_computing_cell_refinement 'Bruker Apex V7.51A'
_computing_data_collection 'Bruker Apex V7.51A'
_computing_data_reduction 'Bruker SAINT'
_computing_molecular_graphics 'ORTEP-3v2.01 (Farrugia, 1997)'
_computing_publication_material SHELXL-97
_computing_structure_refinement 'SHELXL-97 (Sheldrick, 1997)'
_computing_structure_solution 'SHELXS-97 (Sheldrick, 1997)'
_diffrn_ambient_temperature 173(2)
_diffrn_measured_fraction_theta_full 0.999
_diffrn_measured_fraction_theta_max 0.999
_diffrn_measurement_device_type 'Bruker Apex Kappa II-CCD-diffractometer'
_diffrn_measurement_method 'phi and omega scans'
_diffrn_radiation_monochromator graphite
_diffrn_radiation_source 'sealed tube'
_diffrn_radiation_type MoK\a
_diffrn_radiation_wavelength 0.71073
_diffrn_reflns_av_R_equivalents 0.0560
_diffrn_reflns_av_sigmaI/netI 0.0523
_diffrn_reflns_limit_h_max 29
_diffrn_reflns_limit_h_min -29
_diffrn_reflns_limit_k_max 59
_diffrn_reflns_limit_k_min -61
_diffrn_reflns_limit_l_max 11
_diffrn_reflns_limit_l_min -11
_diffrn_reflns_number 19101
_diffrn_reflns_theta_full 29.00
_diffrn_reflns_theta_max 29.00
_diffrn_reflns_theta_min 1.81
_exptl_absorpt_coefficient_mu 0.267
_exptl_absorpt_correction_T_max 0.9636
_exptl_absorpt_correction_T_min 0.9266
_exptl_absorpt_correction_type multi-scan
_exptl_absorpt_process_details '(SADABS; Sheldrick, 2004)'
_exptl_crystal_colour colourless
_exptl_crystal_density_diffrn 1.249
_exptl_crystal_description block
_exptl_crystal_F_000 3328
_exptl_crystal_size_max 0.29
_exptl_crystal_size_mid 0.18
_exptl_crystal_size_min 0.14
_refine_diff_density_max 0.246
_refine_diff_density_min -0.318
_refine_diff_density_rms 0.050
_refine_ls_abs_structure_details 'Flack H D (1983), Acta Cryst. A39, 876-881'
_refine_ls_abs_structure_Flack 0.03(10)
_refine_ls_extinction_method none
_refine_ls_goodness_of_fit_ref 1.069
_refine_ls_hydrogen_treatment constr
_refine_ls_matrix_type full
_refine_ls_number_parameters 268
_refine_ls_number_reflns 5100
_refine_ls_number_restraints 1
_refine_ls_restrained_S_all 1.069
_refine_ls_R_factor_all 0.0640
_refine_ls_R_factor_gt 0.0525
_refine_ls_shift/su_max 0.001
_refine_ls_shift/su_mean 0.000
_refine_ls_structure_factor_coef Fsqd
_refine_ls_weighting_details 'calc w=1/[\s^2^(Fo^2^)+(0.0606P)^2^+10.8234P] where P=(Fo^2^+2Fc^2^)/3'
_refine_ls_weighting_scheme calc
_refine_ls_wR_factor_gt 0.1335
_refine_ls_wR_factor_ref 0.1386
_reflns_number_gt 4291
_reflns_number_total 5100
_reflns_threshold_expression >2\s(I)
_cod_data_source_file ic4017728_si_001_13.cif
_cod_data_source_block is_aw143_(ternpcl)2
_cod_database_code 4336293

loop_
_symmetry_equiv_pos_as_xyz
'x, y, z'
'-x, -y, z'
'x+1/4, -y+1/4, z+1/4'
'-x+1/4, y+1/4, z+1/4'
'x, y+1/2, z+1/2'
'-x, -y+1/2, z+1/2'
'x+1/4, -y+3/4, z+3/4'
'-x+1/4, y+3/4, z+3/4'
'x+1/2, y, z+1/2'
'-x+1/2, -y, z+1/2'
'x+3/4, -y+1/4, z+3/4'
'-x+3/4, y+1/4, z+3/4'
'x+1/2, y+1/2, z'
'-x+1/2, -y+1/2, z'
'x+3/4, -y+3/4, z+1/4'
'-x+3/4, y+3/4, z+1/4'

loop_
_atom_site_label
_atom_site_type_symbol
_atom_site_fract_x
_atom_site_fract_y
_atom_site_fract_z
_atom_site_U_iso_or_equiv
_atom_site_adp_type
_atom_site_occupancy
_atom_site_symmetry_multiplicity
_atom_site_calc_flag
_atom_site_refinement_flags
Cl1 Cl 0.00714(11) 1.00791(3) -0.12663(17) 0.0524(5) Uani 0.50 1 d P
Cl2 Cl -0.00990(11) 0.99181(5) 0.50577(18) 0.0631(7) Uani 0.50 1 d P
P1 P 0.03204(6) 1.01785(3) 0.10586(16) 0.0276(3) Uani 0.50 1 d P
P2 P -0.03514(6) 0.98233(3) 0.27474(17) 0.0294(3) Uani 0.50 1 d P
N1 N -0.03688(8) 1.01717(4) 0.1890(3) 0.0254(4) Uani 1 1 d .
C17 C 0.03844(11) 1.08823(5) 0.1820(4) 0.0305(5) Uani 1 1 d .
C6 C -0.06956(10) 1.06919(5) 0.1742(3) 0.0268(5) Uani 1 1 d .
C8 C -0.17780(10) 0.98207(5) 0.1813(4) 0.0315(5) Uani 1 1 d .
C2 C -0.13948(10) 1.03165(5) 0.2739(3) 0.0292(5) Uani 1 1 d .
C1 C -0.08237(10) 1.03925(5) 0.2118(3) 0.0241(5) Uani 1 1 d .
C16 C -0.01201(11) 1.07862(5) 0.0944(3) 0.0282(5) Uani 1 1 d .
C10 C -0.20890(12) 0.94407(6) 0.3663(4) 0.0425(7) Uani 1 1 d .
C21 C -0.00924(13) 1.07901(6) -0.0708(4) 0.0409(6) Uani 1 1 d .
C19 C 0.09472(14) 1.09730(6) -0.0577(4) 0.0443(7) Uani 1 1 d .
C18 C 0.09082(12) 1.09743(6) 0.1045(4) 0.0368(6) Uani 1 1 d .
H18 H 0.1248 1.1040 0.1644 0.044 Uiso 1 1 calc R
C12 C -0.16539(12) 0.99034(6) 0.4617(3) 0.0369(6) Uani 1 1 d .
C7 C -0.15945(11) 1.00026(5) 0.3063(3) 0.0280(5) Uani 1 1 d .
C5 C -0.11311(12) 1.09083(5) 0.2093(4) 0.0388(7) Uani 1 1 d .
H5 H -0.1044 1.1111 0.1866 0.047 Uiso 1 1 calc R
C9 C -0.20205(11) 0.95425(6) 0.2129(4) 0.0398(7) Uani 1 1 d .
H9 H -0.2142 0.9419 0.1280 0.048 Uiso 1 1 calc R
C22 C 0.03644(15) 1.08854(9) 0.3592(4) 0.0518(8) Uani 1 1 d .
H22A H 0.0094 1.1045 0.3948 0.078 Uiso 1 1 calc R
H22B H 0.0776 1.0919 0.4005 0.078 Uiso 1 1 calc R
H22C H 0.0210 1.0694 0.3974 0.078 Uiso 1 1 calc R
C3 C -0.18117(12) 1.05429(6) 0.3079(4) 0.0398(7) Uani 1 1 d .
H3 H -0.2193 1.0494 0.3541 0.048 Uiso 1 1 calc R
C11 C -0.18905(13) 0.96187(7) 0.4876(4) 0.0438(7) Uani 1 1 d .
H11 H -0.1915 0.9546 0.5923 0.053 Uiso 1 1 calc R
C13 C -0.17222(14) 0.99208(7) 0.0125(4) 0.0416(6) Uani 1 1 d .
H13A H -0.1439 0.9790 -0.0434 0.062 Uiso 1 1 calc R
H13B H -0.1568 1.0125 0.0094 0.062 Uiso 1 1 calc R
H13C H -0.2123 0.9912 -0.0381 0.062 Uiso 1 1 calc R
C20 C 0.04329(16) 1.08805(7) -0.1437(4) 0.0497(8) Uani 1 1 d .
H20 H 0.0451 1.0881 -0.2554 0.060 Uiso 1 1 calc R
C4 C -0.16774(13) 1.08368(6) 0.2752(4) 0.0468(8) Uani 1 1 d .
H4 H -0.1965 1.0988 0.2987 0.056 Uiso 1 1 calc R
C24 C -0.06425(18) 1.06980(9) -0.1659(4) 0.0636(10) Uani 1 1 d .
H24A H -0.0951 1.0855 -0.1615 0.095 Uiso 1 1 calc R
H24B H -0.0812 1.0514 -0.1224 0.095 Uiso 1 1 calc R
H24C H -0.0521 1.0665 -0.2754 0.095 Uiso 1 1 calc R
C14 C -0.23857(16) 0.91418(7) 0.3994(5) 0.0635(11) Uani 1 1 d .
H14A H -0.2228 0.9062 0.4987 0.095 Uiso 1 1 calc R
H14B H -0.2292 0.9003 0.3137 0.095 Uiso 1 1 calc R
H14C H -0.2828 0.9167 0.4073 0.095 Uiso 1 1 calc R
C23 C 0.15303(16) 1.10598(9) -0.1408(5) 0.0622(10) Uani 1 1 d .
H23A H 0.1446 1.1220 -0.2160 0.093 Uiso 1 1 calc R
H23B H 0.1694 1.0887 -0.1969 0.093 Uiso 1 1 calc R
H23C H 0.1829 1.1129 -0.0632 0.093 Uiso 1 1 calc R
C15 C -0.14771(17) 1.00939(8) 0.5994(4) 0.0497(8) Uani 1 1 d .
H15A H -0.1231 1.0262 0.5626 0.075 Uiso 1 1 calc R
H15B H -0.1239 0.9975 0.6742 0.075 Uiso 1 1 calc R
H15C H -0.1845 1.0168 0.6514 0.075 Uiso 1 1 calc R

loop_
_atom_site_aniso_label
_atom_site_aniso_U_11
_atom_site_aniso_U_22
_atom_site_aniso_U_33
_atom_site_aniso_U_23
_atom_site_aniso_U_13
_atom_site_aniso_U_12
Cl1 0.0655(13) 0.0564(13) 0.0352(6) 0.0007(6) 0.0036(8) 0.0193(12)
Cl2 0.0503(15) 0.105(2) 0.0342(7) 0.0077(9) 0.0003(8) 0.0224(12)
P1 0.0251(6) 0.0226(6) 0.0352(7) 0.0032(5) 0.0050(5) 0.0005(5)
P2 0.0230(6) 0.0248(6) 0.0404(8) 0.0085(5) 0.0043(5) 0.0027(4)
N1 0.0234(9) 0.0185(8) 0.0343(10) 0.0032(8) -0.0037(9) -0.0012(7)
C17 0.0274(12) 0.0213(10) 0.0428(14) -0.0002(11) 0.0011(11) -0.0006(9)
C6 0.0229(11) 0.0220(10) 0.0355(13) 0.0015(10) -0.0004(10) 0.0004(8)
C8 0.0200(10) 0.0310(11) 0.0436(15) 0.0055(11) 0.0017(11) -0.0003(9)
C2 0.0219(11) 0.0281(12) 0.0376(14) 0.0066(10) -0.0017(10) 0.0000(9)
C1 0.0218(10) 0.0223(10) 0.0282(12) 0.0034(9) -0.0008(9) 0.0007(8)
C16 0.0270(12) 0.0174(10) 0.0402(14) 0.0016(9) 0.0017(10) -0.0005(9)
C10 0.0297(14) 0.0270(12) 0.071(2) 0.0113(13) 0.0085(14) -0.0008(10)
C21 0.0459(16) 0.0376(14) 0.0392(15) 0.0051(13) -0.0027(14) -0.0095(12)
C19 0.0452(16) 0.0364(14) 0.0513(18) 0.0064(13) 0.0148(15) -0.0055(12)
C18 0.0314(13) 0.0264(12) 0.0527(18) -0.0004(12) 0.0030(12) -0.0011(10)
C12 0.0291(13) 0.0415(14) 0.0401(16) 0.0122(12) 0.0009(11) -0.0006(11)
C7 0.0183(10) 0.0265(11) 0.0391(13) 0.0063(9) 0.0008(10) -0.0007(9)
C5 0.0346(13) 0.0211(11) 0.0606(19) 0.0029(12) 0.0049(13) 0.0016(9)
C9 0.0248(12) 0.0302(13) 0.065(2) -0.0028(13) 0.0024(13) 0.0005(10)
C22 0.0469(18) 0.069(2) 0.0400(18) -0.0070(15) -0.0007(15) -0.0164(16)
C3 0.0216(12) 0.0307(13) 0.067(2) 0.0058(12) 0.0083(12) -0.0004(10)
C11 0.0392(15) 0.0411(15) 0.0511(18) 0.0181(13) 0.0115(13) 0.0017(12)
C13 0.0440(16) 0.0411(15) 0.0397(16) 0.0005(13) 0.0001(13) -0.0039(12)
C20 0.062(2) 0.0492(17) 0.0378(17) 0.0008(13) 0.0117(15) -0.0148(15)
C4 0.0293(13) 0.0320(14) 0.079(2) 0.0021(14) 0.0053(15) 0.0088(10)
C24 0.067(2) 0.079(3) 0.045(2) 0.0149(18) -0.0144(17) -0.027(2)
C14 0.054(2) 0.0318(14) 0.105(3) 0.0181(18) 0.021(2) -0.0062(14)
C23 0.052(2) 0.067(2) 0.067(2) 0.0000(19) 0.0207(19) -0.0172(17)
C15 0.0531(19) 0.0570(19) 0.0392(17) 0.0058(15) -0.0027(15) -0.0073(15)

loop_
_atom_type_symbol
_atom_type_description
_atom_type_scat_dispersion_real
_atom_type_scat_dispersion_imag
_atom_type_scat_source
C C 0.0033 0.0016 'International Tables Vol C Tables 4.2.6.8 and 6.1.1.4'
H H 0.0000 0.0000 'International Tables Vol C Tables 4.2.6.8 and 6.1.1.4'
N N 0.0061 0.0033 'International Tables Vol C Tables 4.2.6.8 and 6.1.1.4'
P P 0.1023 0.0942 'International Tables Vol C Tables 4.2.6.8 and 6.1.1.4'
Cl Cl 0.1484 0.1585 'International Tables Vol C Tables 4.2.6.8 and 6.1.1.4'

loop_
_geom_angle_atom_site_label_1
_geom_angle_atom_site_label_2
_geom_angle_atom_site_label_3
_geom_angle
_geom_angle_site_symmetry_1
_geom_angle_site_symmetry_3
Cl1 Cl1 P1 107.44(7) 2_575 .
Cl1 Cl1 P1 54.92(8) 2_575 2_575
P1 Cl1 P1 55.35(7) . 2_575
Cl2 Cl2 P2 108.12(9) 2_575 .
Cl2 Cl2 P2 52.81(6) 2_575 2_575
P2 Cl2 P2 57.12(7) . 2_575
P2 P1 N1 67.66(11) 2_575 .
P2 P1 N1 65.40(11) 2_575 2_575
N1 P1 N1 82.29(12) . 2_575
P2 P1 Cl1 162.15(11) 2_575 .
N1 P1 Cl1 99.15(12) . .
N1 P1 Cl1 101.95(10) 2_575 .
P2 P1 P1 91.55(7) 2_575 2_575
N1 P1 P1 52.36(8) . 2_575
N1 P1 P1 49.87(8) 2_575 2_575
Cl1 P1 P1 70.63(6) . 2_575
P2 P1 Cl1 145.17(10) 2_575 2_575
N1 P1 Cl1 90.87(11) . 2_575
N1 P1 Cl1 85.46(9) 2_575 2_575
Cl1 P1 Cl1 17.64(8) . 2_575
P1 P1 Cl1 54.02(5) 2_575 2_575
P2 P1 P2 58.18(9) 2_575 .
N1 P1 P2 40.78(7) . .
N1 P1 P2 41.51(7) 2_575 .
Cl1 P1 P2 103.97(8) . .
P1 P1 P2 33.48(4) 2_575 .
Cl1 P1 P2 87.50(7) 2_575 .
P1 P2 N1 65.46(11) 2_575 .
P1 P2 N1 62.52(10) 2_575 2_575
N1 P2 N1 80.30(12) . 2_575
P1 P2 Cl2 158.38(11) 2_575 .
N1 P2 Cl2 102.60(12) . .
N1 P2 Cl2 98.68(12) 2_575 .
P1 P2 P2 88.34(7) 2_575 2_575
N1 P2 P2 50.57(8) . 2_575
N1 P2 P2 50.08(8) 2_575 2_575
Cl2 P2 P2 70.63(6) . 2_575
P1 P2 Cl2 140.59(10) 2_575 2_575
N1 P2 Cl2 85.31(10) . 2_575
N1 P2 Cl2 87.94(10) 2_575 2_575
Cl2 P2 Cl2 19.07(10) . 2_575
P2 P2 Cl2 52.25(5) 2_575 2_575
P1 P2 P1 54.97(8) 2_575 .
N1 P2 P1 39.12(7) . .
N1 P2 P1 41.18(7) 2_575 .
Cl2 P2 P1 104.11(8) . .
P2 P2 P1 33.48(4) 2_575 .
Cl2 P2 P1 85.63(6) 2_575 .
C1 N1 P1 132.93(16) . .
C1 N1 P2 126.23(17) . .
P1 N1 P2 100.10(11) . .
C1 N1 P1 137.31(16) . 2_575
P1 N1 P1 77.76(11) . 2_575
P2 N1 P1 49.14(8) . 2_575
C1 N1 P2 124.85(16) . 2_575
P1 N1 P2 49.82(8) . 2_575
P2 N1 P2 79.34(11) . 2_575
P1 N1 P2 97.32(11) 2_575 2_575
C18 C17 C16 119.6(3) . .
C18 C17 C22 119.7(3) . .
C16 C17 C22 120.7(2) . .
C5 C6 C1 118.7(2) . .
C5 C6 C16 118.5(2) . .
C1 C6 C16 122.8(2) . .
C9 C8 C7 119.3(3) . .
C9 C8 C13 119.0(3) . .
C7 C8 C13 121.7(2) . .
C3 C2 C1 119.0(2) . .
C3 C2 C7 117.1(2) . .
C1 C2 C7 123.9(2) . .
C2 C1 C6 119.7(2) . .
C2 C1 N1 120.6(2) . .
C6 C1 N1 119.7(2) . .
C17 C16 C21 119.5(2) . .
C17 C16 C6 120.9(2) . .
C21 C16 C6 119.6(2) . .
C11 C10 C9 118.5(2) . .
C11 C10 C14 120.7(3) . .
C9 C10 C14 120.8(3) . .
C20 C21 C16 119.5(3) . .
C20 C21 C24 120.7(3) . .
C16 C21 C24 119.8(3) . .
C18 C19 C20 118.1(3) . .
C18 C19 C23 121.2(3) . .
C20 C19 C23 120.7(3) . .
C19 C18 C17 121.6(3) . .
C19 C18 H18 119.2 . .
C17 C18 H18 119.2 . .
C11 C12 C7 118.4(3) . .
C11 C12 C15 119.7(3) . .
C7 C12 C15 122.0(3) . .
C12 C7 C8 120.2(2) . .
C12 C7 C2 120.0(2) . .
C8 C7 C2 119.5(2) . .
C4 C5 C6 121.7(2) . .
C4 C5 H5 119.1 . .
C6 C5 H5 119.1 . .
C8 C9 C10 121.4(3) . .
C8 C9 H9 119.3 . .
C10 C9 H9 119.3 . .
C17 C22 H22A 109.5 . .
C17 C22 H22B 109.5 . .
H22A C22 H22B 109.5 . .
C17 C22 H22C 109.5 . .
H22A C22 H22C 109.5 . .
H22B C22 H22C 109.5 . .
C4 C3 C2 121.0(2) . .
C4 C3 H3 119.5 . .
C2 C3 H3 119.5 . .
C10 C11 C12 122.1(3) . .
C10 C11 H11 118.9 . .
C12 C11 H11 118.9 . .
C8 C13 H13A 109.5 . .
C8 C13 H13B 109.5 . .
H13A C13 H13B 109.5 . .
C8 C13 H13C 109.5 . .
H13A C13 H13C 109.5 . .
H13B C13 H13C 109.5 . .
C21 C20 C19 121.8(3) . .
C21 C20 H20 119.1 . .
C19 C20 H20 119.1 . .
C5 C4 C3 119.7(2) . .
C5 C4 H4 120.1 . .
C3 C4 H4 120.1 . .
C21 C24 H24A 109.5 . .
C21 C24 H24B 109.5 . .
H24A C24 H24B 109.5 . .
C21 C24 H24C 109.5 . .
H24A C24 H24C 109.5 . .
H24B C24 H24C 109.5 . .
C10 C14 H14A 109.5 . .
C10 C14 H14B 109.5 . .
H14A C14 H14B 109.5 . .
C10 C14 H14C 109.5 . .
H14A C14 H14C 109.5 . .
H14B C14 H14C 109.5 . .
C19 C23 H23A 109.5 . .
C19 C23 H23B 109.5 . .
H23A C23 H23B 109.5 . .
C19 C23 H23C 109.5 . .
H23A C23 H23C 109.5 . .
H23B C23 H23C 109.5 . .
C12 C15 H15A 109.5 . .
C12 C15 H15B 109.5 . .
H15A C15 H15B 109.5 . .
C12 C15 H15C 109.5 . .
H15A C15 H15C 109.5 . .
H15B C15 H15C 109.5 . .

loop_
_geom_bond_atom_site_label_1
_geom_bond_atom_site_label_2
_geom_bond_distance
_geom_bond_site_symmetry_2
Cl1 Cl1 0.777(3) 2_575
Cl1 P1 2.099(2) .
Cl1 P1 2.447(2) 2_575
Cl2 Cl2 0.855(4) 2_575
Cl2 P2 2.085(2) .
Cl2 P2 2.487(2) 2_575
P1 P2 1.4373(19) 2_575
P1 N1 1.669(2) .
P1 N1 1.729(2) 2_575
P1 P1 2.133(2) 2_575
P1 Cl1 2.447(2) 2_575
P1 P2 2.6043(16) .
P2 P1 1.4373(19) 2_575
P2 N1 1.728(2) .
P2 N1 1.740(2) 2_575
P2 P2 2.214(3) 2_575
P2 Cl2 2.487(2) 2_575
N1 C1 1.421(3) .
N1 P1 1.729(2) 2_575
N1 P2 1.740(2) 2_575
C17 C18 1.387(4) .
C17 C16 1.402(4) .
C17 C22 1.507(4) .
C6 C5 1.395(3) .
C6 C1 1.412(3) .
C6 C16 1.495(3) .
C8 C9 1.385(3) .
C8 C7 1.400(4) .
C8 C13 1.509(4) .
C2 C3 1.398(3) .
C2 C1 1.402(3) .
C2 C7 1.503(3) .
C16 C21 1.405(4) .
C10 C11 1.376(5) .
C10 C9 1.390(5) .
C10 C14 1.519(4) .
C21 C20 1.370(4) .
C21 C24 1.510(4) .
C19 C18 1.381(5) .
C19 C20 1.407(5) .
C19 C23 1.512(4) .
C18 H18 0.9500 .
C12 C11 1.398(4) .
C12 C7 1.400(4) .
C12 C15 1.502(5) .
C5 C4 1.361(4) .
C5 H5 0.9500 .
C9 H9 0.9500 .
C22 H22A 0.9800 .
C22 H22B 0.9800 .
C22 H22C 0.9800 .
C3 C4 1.381(4) .
C3 H3 0.9500 .
C11 H11 0.9500 .
C13 H13A 0.9800 .
C13 H13B 0.9800 .
C13 H13C 0.9800 .
C20 H20 0.9500 .
C4 H4 0.9500 .
C24 H24A 0.9800 .
C24 H24B 0.9800 .
C24 H24C 0.9800 .
C14 H14A 0.9800 .
C14 H14B 0.9800 .
C14 H14C 0.9800 .
C23 H23A 0.9800 .
C23 H23B 0.9800 .
C23 H23C 0.9800 .
C15 H15A 0.9800 .
C15 H15B 0.9800 .
C15 H15C 0.9800 .

loop_
_geom_torsion_atom_site_label_1
_geom_torsion_atom_site_label_2
_geom_torsion_atom_site_label_3
_geom_torsion_atom_site_label_4
_geom_torsion
_geom_torsion_site_symmetry_1
_geom_torsion_site_symmetry_4
Cl1 Cl1 P1 P2 -21.9(7) 2_575 2_575
P1 Cl1 P1 P2 -3.7(4) 2_575 2_575
Cl1 Cl1 P1 N1 -62.9(4) 2_575 .
P1 Cl1 P1 N1 -44.58(8) 2_575 .
Cl1 Cl1 P1 N1 21.1(4) 2_575 2_575
P1 Cl1 P1 N1 39.40(8) 2_575 2_575
Cl1 Cl1 P1 P1 -18.3(4) 2_575 2_575
P1 Cl1 P1 Cl1 18.3(4) 2_575 2_575
Cl1 Cl1 P1 P2 -21.5(4) 2_575 .
P1 Cl1 P1 P2 -3.20(5) 2_575 .
Cl2 Cl2 P2 P1 28.3(7) 2_575 2_575
P2 Cl2 P2 P1 14.0(3) 2_575 2_575
Cl2 Cl2 P2 N1 -25.5(4) 2_575 .
P2 Cl2 P2 N1 -39.79(8) 2_575 .
Cl2 Cl2 P2 N1 56.4(4) 2_575 2_575
P2 Cl2 P2 N1 42.12(8) 2_575 2_575
Cl2 Cl2 P2 P2 14.3(4) 2_575 2_575
P2 Cl2 P2 Cl2 -14.3(4) 2_575 2_575
Cl2 Cl2 P2 P1 14.7(4) 2_575 .
P2 Cl2 P2 P1 0.43(6) 2_575 .
P2 P1 P2 P1 -174.69(18) 2_575 2_575
N1 P1 P2 P1 93.33(16) . 2_575
N1 P1 P2 P1 -86.88(15) 2_575 2_575
Cl1 P1 P2 P1 5.47(8) . 2_575
Cl1 P1 P2 P1 -0.91(9) 2_575 2_575
P2 P1 P2 N1 91.98(15) 2_575 .
N1 P1 P2 N1 179.8(2) 2_575 .
Cl1 P1 P2 N1 -87.85(15) . .
P1 P1 P2 N1 -93.33(16) 2_575 .
Cl1 P1 P2 N1 -94.24(14) 2_575 .
P2 P1 P2 N1 -87.81(15) 2_575 2_575
N1 P1 P2 N1 -179.8(2) . 2_575
Cl1 P1 P2 N1 92.35(14) . 2_575
P1 P1 P2 N1 86.88(15) 2_575 2_575
Cl1 P1 P2 N1 85.97(13) 2_575 2_575
P2 P1 P2 Cl2 -0.74(10) 2_575 .
N1 P1 P2 Cl2 -92.72(15) . .
N1 P1 P2 Cl2 87.08(15) 2_575 .
Cl1 P1 P2 Cl2 179.43(12) . .
P1 P1 P2 Cl2 173.95(14) 2_575 .
Cl1 P1 P2 Cl2 173.05(10) 2_575 .
N1 P1 P2 P2 -91.98(15) . 2_575
N1 P1 P2 P2 87.81(15) 2_575 2_575
Cl1 P1 P2 P2 -179.83(13) . 2_575
P1 P1 P2 P2 174.69(18) 2_575 2_575
Cl1 P1 P2 P2 173.79(12) 2_575 2_575
P2 P1 P2 Cl2 4.05(9) 2_575 2_575
N1 P1 P2 Cl2 -87.93(14) . 2_575
N1 P1 P2 Cl2 91.86(14) 2_575 2_575
Cl1 P1 P2 Cl2 -175.79(10) . 2_575
P1 P1 P2 Cl2 178.74(13) 2_575 2_575
Cl1 P1 P2 Cl2 177.83(10) 2_575 2_575
P2 P1 N1 C1 103.6(2) 2_575 .
N1 P1 N1 C1 170.2(2) 2_575 .
Cl1 P1 N1 C1 -88.9(2) . .
P1 P1 N1 C1 -145.6(3) 2_575 .
Cl1 P1 N1 C1 -104.6(2) 2_575 .
P2 P1 N1 C1 170.3(3) . .
P2 P1 N1 P2 -66.65(13) 2_575 .
N1 P1 N1 P2 -0.14(15) 2_575 .
Cl1 P1 N1 P2 100.81(11) . .
P1 P1 N1 P2 44.07(8) 2_575 .
Cl1 P1 N1 P2 85.16(11) 2_575 .
P2 P1 N1 P1 -110.72(11) 2_575 2_575
N1 P1 N1 P1 -44.20(13) 2_575 2_575
Cl1 P1 N1 P1 56.74(9) . 2_575
Cl1 P1 N1 P1 41.09(8) 2_575 2_575
P2 P1 N1 P1 -44.07(8) . 2_575
N1 P1 N1 P2 66.51(10) 2_575 2_575
Cl1 P1 N1 P2 167.46(11) . 2_575
P1 P1 N1 P2 110.72(11) 2_575 2_575
Cl1 P1 N1 P2 151.81(10) 2_575 2_575
P2 P1 N1 P2 66.65(13) . 2_575
P1 P2 N1 C1 124.8(2) 2_575 .
N1 P2 N1 C1 -171.06(19) 2_575 .
Cl2 P2 N1 C1 -74.2(2) . .
P2 P2 N1 C1 -125.7(2) 2_575 .
Cl2 P2 N1 C1 -82.3(2) 2_575 .
P1 P2 N1 C1 -171.2(3) . .
P1 P2 N1 P1 -63.98(13) 2_575 .
N1 P2 N1 P1 0.14(15) 2_575 .
Cl2 P2 N1 P1 96.95(13) . .
P2 P2 N1 P1 45.54(8) 2_575 .
Cl2 P2 N1 P1 88.84(12) 2_575 .
N1 P2 N1 P1 64.12(9) 2_575 2_575
Cl2 P2 N1 P1 160.93(12) . 2_575
P2 P2 N1 P1 109.52(12) 2_575 2_575
Cl2 P2 N1 P1 152.82(11) 2_575 2_575
P1 P2 N1 P1 63.98(13) . 2_575
P1 P2 N1 P2 -109.52(12) 2_575 2_575
N1 P2 N1 P2 -45.40(14) 2_575 2_575
Cl2 P2 N1 P2 51.41(11) . 2_575
Cl2 P2 N1 P2 43.30(9) 2_575 2_575
P1 P2 N1 P2 -45.54(8) . 2_575
C3 C2 C1 C6 -4.5(4) . .
C7 C2 C1 C6 175.2(2) . .
C3 C2 C1 N1 174.4(2) . .
C7 C2 C1 N1 -6.0(4) . .
C5 C6 C1 C2 3.9(4) . .
C16 C6 C1 C2 -174.4(2) . .
C5 C6 C1 N1 -174.9(2) . .
C16 C6 C1 N1 6.8(4) . .
P1 N1 C1 C2 174.0(2) . .
P2 N1 C1 C2 -17.9(3) . .
P1 N1 C1 C2 48.5(4) 2_575 .
P2 N1 C1 C2 -121.2(2) 2_575 .
P1 N1 C1 C6 -7.1(4) . .
P2 N1 C1 C6 161.0(2) . .
P1 N1 C1 C6 -132.7(2) 2_575 .
P2 N1 C1 C6 57.7(3) 2_575 .
C18 C17 C16 C21 -1.3(4) . .
C22 C17 C16 C21 179.0(3) . .
C18 C17 C16 C6 -178.7(2) . .
C22 C17 C16 C6 1.6(4) . .
C5 C6 C16 C17 87.5(3) . .
C1 C6 C16 C17 -94.2(3) . .
C5 C6 C16 C21 -89.9(3) . .
C1 C6 C16 C21 88.4(3) . .
C17 C16 C21 C20 1.7(4) . .
C6 C16 C21 C20 179.1(3) . .
C17 C16 C21 C24 -177.7(3) . .
C6 C16 C21 C24 -0.2(4) . .
C20 C19 C18 C17 1.2(4) . .
C23 C19 C18 C17 -177.0(3) . .
C16 C17 C18 C19 -0.2(4) . .
C22 C17 C18 C19 179.5(3) . .
C11 C12 C7 C8 1.0(4) . .
C15 C12 C7 C8 -178.5(3) . .
C11 C12 C7 C2 174.6(2) . .
C15 C12 C7 C2 -4.9(4) . .
C9 C8 C7 C12 0.2(3) . .
C13 C8 C7 C12 179.8(3) . .
C9 C8 C7 C2 -173.4(2) . .
C13 C8 C7 C2 6.2(3) . .
C3 C2 C7 C12 -71.0(3) . .
C1 C2 C7 C12 109.3(3) . .
C3 C2 C7 C8 102.6(3) . .
C1 C2 C7 C8 -77.0(3) . .
C1 C6 C5 C4 -1.5(5) . .
C16 C6 C5 C4 176.9(3) . .
C7 C8 C9 C10 0.4(4) . .
C13 C8 C9 C10 -179.2(3) . .
C11 C10 C9 C8 -2.2(4) . .
C14 C10 C9 C8 176.8(3) . .
C1 C2 C3 C4 2.6(4) . .
C7 C2 C3 C4 -177.1(3) . .
C9 C10 C11 C12 3.5(4) . .
C14 C10 C11 C12 -175.5(3) . .
C7 C12 C11 C10 -2.9(4) . .
C15 C12 C11 C10 176.6(3) . .
C16 C21 C20 C19 -0.6(5) . .
C24 C21 C20 C19 178.7(3) . .
C18 C19 C20 C21 -0.8(5) . .
C23 C19 C20 C21 177.5(3) . .
C6 C5 C4 C3 -0.4(5) . .
C2 C3 C4 C5 -0.1(5) . .
